data_1526034
loop_
_publ_author_name
'Mookherjee, M.'
'Redfern, S.A.T.'
'Zhang, M.'

_publ_section_title
;
 Thermal response of structure and hydroxyl ion of phengite-2M1: an in
 situ neutron diffraction and FTIR study
;
_journal_name_full 'European Journal of Mineralogy (1,1989-)'
_journal_page_first 545
_journal_page_last 555
_journal_volume 13
_journal_year 2001
_chemical_formula_sum 'Al2.27 F0.04 Fe0.28 H1.96 K0.95 Mg0.2 Na0.05 O11.96 Si3.25'
_chemical_name_systematic
;
(K0.95 Na0.05) (Al0.76 Fe0.14 Mg0.10)2 (Si3.25 Al0.75) O10 ((O H)1.96 F0.04)
;
_space_group_IT_number 15
_symmetry_space_group_name_Hall '-C 2yc'
_symmetry_space_group_name_H-M 'C 1 2/c 1'
_cell_angle_alpha 90
_cell_angle_beta 95.694
_cell_angle_gamma 90
_cell_formula_units_Z 4
_cell_length_a 5.2328
_cell_length_b 9.0948
_cell_length_c 20.207
_cell_volume 956.932
_citation_journal_id_ASTM EJMIER
_cod_data_source_file Mookherjee_EJMIER_2001_1000.cif
_cod_data_source_block H1.96Al2.27F0.04Fe0.28K0.95Mg0.2Na0.05O11.96Si3.25
_cod_original_cell_volume 956.9319
_cod_original_formula_sum
;
H1.96 Al2.27 F0.04 Fe0.28 K0.95 Mg0.2 Na0.05 O11.96 Si3.25
;
_cod_database_code 1526034

loop_
_symmetry_equiv_pos_as_xyz
x,y,z
-x,y,-z+1/2
-x,-y,-z
x,-y,z-1/2
x+1/2,y+1/2,z
-x+1/2,y+1/2,-z+1/2
-x+1/2,-y+1/2,-z
x+1/2,-y+1/2,z-1/2

loop_
_atom_site_label
_atom_site_type_symbol
_atom_site_fract_x
_atom_site_fract_y
_atom_site_fract_z
_atom_site_occupancy
_atom_site_U_iso_or_equiv
O3 O-2 0.457 0.5609 0.0494 0.98 0.0
Al2 Al+3 0.456 0.922 0.1317 0.1875 0.0
O4 O-2 0.45 0.0983 0.1692 1 0.0
O2 O-2 0.393 0.2565 0.0539 1 0.0
Mg1 Mg+2 0.234 0.0799 -0.0004 0.1 0.0
Al1 Al+3 0.234 0.0799 -0.0004 0.76 0.0
Al3 Al+3 0.449 0.264 0.1324 0.1875 0.0
O5 O-2 0.226 0.8266 0.1574 1 0.0
K1 K+1 0 0.088 0.25 0.95 0.0
O6 O-2 0.239 0.3549 0.1704 1 0.0
Fe1 Fe+2 0.234 0.0799 -0.0004 0.14 0.0
Si1 Si+4 0.456 0.922 0.1317 0.8125 0.0
Na1 Na+1 0 0.088 0.25 0.05 0.0
F1 F-1 0.457 0.5609 0.0494 0.02 0.0
H1 H+1 0.347 0.642 0.057 0.98 0.0
Si2 Si+4 0.449 0.264 0.1324 0.8125 0.0
O1 O-2 0.461 0.9446 0.0541 1 0.0
